data_7247380
loop_
_publ_author_name
'Krishna, Anugam V.'
'Sanwal, Shyam D.'
'Rath, Sibani'
'Lakshmi, P. R.'
'Ramachary, Dhevalapally B.'

_publ_section_title
;
 Conformation-controlled catalytic asymmetric synthesis of Swaminathan
 ketones
;
_journal_issue 2
_journal_name_full 'Green Chemistry'
_journal_page_first 771
_journal_page_last 784
_journal_paper_doi 10.1039/D3GC02975A
_journal_volume 26
_journal_year 2024
_chemical_formula_moiety 'C14 H15 N O4'
_chemical_formula_sum 'C14 H15 N O4'
_chemical_formula_weight 261.27
_space_group_crystal_system monoclinic
_space_group_IT_number 14
_space_group_name_Hall '-P 2ybc'
_space_group_name_H-M_alt 'P 1 21/c 1'
_atom_sites_solution_hydrogens geom
_atom_sites_solution_primary dual
_audit_creation_date 2022-06-15
_audit_creation_method
;
Olex2 1.3-ac4
(compiled 2018.12.18 svn.r3554 for Rigaku Oxford Diffraction, GUI svn.r1)
;
_audit_update_record
;
2023-04-23 deposited with the CCDC.	2023-09-12 downloaded from the CCDC.
;
_cell_angle_alpha 90
_cell_angle_beta 112.011(5)
_cell_angle_gamma 90
_cell_formula_units_Z 4
_cell_length_a 16.4952(7)
_cell_length_b 5.8210(3)
_cell_length_c 14.2222(7)
_cell_measurement_reflns_used 4751
_cell_measurement_temperature 293.00(10)
_cell_measurement_theta_max 24.2260
_cell_measurement_theta_min 2.6510
_cell_volume 1266.06(11)
_computing_cell_refinement 'CrysAlisPro 1.171.40.35a (Rigaku OD, 2018)'
_computing_data_collection 'CrysAlisPro 1.171.40.35a (Rigaku OD, 2018)'
_computing_data_reduction 'CrysAlisPro 1.171.40.35a (Rigaku OD, 2018)'
_computing_molecular_graphics 'Olex2 (Dolomanov et al., 2009)'
_computing_publication_material 'Olex2 (Dolomanov et al., 2009)'
_computing_structure_refinement 'ShelXL (Sheldrick, 2015)'
_computing_structure_solution 'ShelXT (Sheldrick, 2015)'
_diffrn_ambient_environment air
_diffrn_ambient_temperature 293.00(10)
_diffrn_detector 'CCD plate'
_diffrn_detector_area_resol_mean 10.0000
_diffrn_detector_type HyPix3000
_diffrn_measured_fraction_theta_full 1.000
_diffrn_measured_fraction_theta_max 0.964
_diffrn_measurement_details
;
List of Runs (angles in degrees, time in seconds):

  # Type    Start    End  Width  t~exp~   \w     \q     \k     \f   Frames
#--------------------------------------------------------------------------
  1  \w     25.00  58.00   0.50    4.00    --  -14.97  30.00 -60.00   66
  2  \w     25.00  94.00   0.50    4.00    --   16.22  10.00-113.00  138
  3  \w     21.00  54.00   0.50    4.00    --   16.22-125.00-180.00   66
  4  \w    -37.00  22.00   0.50    4.00    --  -14.97 -94.00-120.00  118
  5  \w     23.00  49.00   0.50    4.00    --   16.22-125.00 -60.00   52
  6  \w     19.00  45.00   0.50    4.00    --   16.22 -94.00   0.00   52
  7  \w    -37.00   1.00   0.50    4.00    --   16.22 -94.00   0.00   76
  8  \w    -65.00  94.00   0.50    4.00    --   16.22 -10.00  73.00  318
  9  \w    -15.00  17.00   0.50    4.00    --  -14.97  30.00 -60.00   64
 10  \w     -9.00  88.00   0.50    4.00    --   16.22  30.00 -90.00  194
 11  \w    -53.00 -12.00   0.50    4.00    --  -14.97 125.00  60.00   82
 12  \w    -38.00 -13.00   0.50    4.00    --  -14.97 125.00 150.00   50
 13  \w    -96.00  63.00   0.50    4.00    --  -14.97 -10.00  73.00  318
 14  \w    -68.00 -11.00   0.50    4.00    --  -14.97 125.00 -60.00  114
 15  \w    -92.00  66.00   0.50    4.00    --  -14.97  10.00-113.00  316
;
_diffrn_measurement_device 'four-circle diffractometer'
_diffrn_measurement_device_type 'XtaLAB Synergy, Single source at offset/far, HyPix3000'
_diffrn_measurement_method '\w scans'
_diffrn_orient_matrix_type 'CrysAlisPro convention (1999,Acta A55,543-557)'
_diffrn_orient_matrix_UB_11 -0.0454850000
_diffrn_orient_matrix_UB_12 -0.0151804000
_diffrn_orient_matrix_UB_13 -0.0122111000
_diffrn_orient_matrix_UB_21 -0.0072911000
_diffrn_orient_matrix_UB_22 0.0048362000
_diffrn_orient_matrix_UB_23 -0.0523948000
_diffrn_orient_matrix_UB_31 0.0054215000
_diffrn_orient_matrix_UB_32 -0.1207667000
_diffrn_orient_matrix_UB_33 -0.0005153000
_diffrn_radiation_monochromator mirror
_diffrn_radiation_probe x-ray
_diffrn_radiation_type MoK\a
_diffrn_radiation_wavelength 0.71073
_diffrn_reflns_av_R_equivalents 0.0765
_diffrn_reflns_av_unetI/netI 0.0430
_diffrn_reflns_Laue_measured_fraction_full 1.000
_diffrn_reflns_Laue_measured_fraction_max 0.964
_diffrn_reflns_limit_h_max 20
_diffrn_reflns_limit_h_min -20
_diffrn_reflns_limit_k_max 7
_diffrn_reflns_limit_k_min -7
_diffrn_reflns_limit_l_max 17
_diffrn_reflns_limit_l_min -17
_diffrn_reflns_number 15553
_diffrn_reflns_point_group_measured_fraction_full 1.000
_diffrn_reflns_point_group_measured_fraction_max 0.964
_diffrn_reflns_theta_full 25.242
_diffrn_reflns_theta_max 26.903
_diffrn_reflns_theta_min 2.664
_diffrn_source 'micro-focus sealed X-ray tube'
_diffrn_source_type 'PhotonJet (Mo) X-ray Source'
_exptl_absorpt_coefficient_mu 0.101
_exptl_absorpt_correction_T_max 1.00000
_exptl_absorpt_correction_T_min 0.72612
_exptl_absorpt_correction_type multi-scan
_exptl_absorpt_process_details
;
CrysAlisPro 1.171.40.35a (Rigaku Oxford Diffraction, 2018)
Empirical absorption correction using spherical harmonics,
 implemented in SCALE3 ABSPACK scaling algorithm.
;
_exptl_crystal_colour 'clear whiteish white'
_exptl_crystal_colour_lustre clear
_exptl_crystal_colour_modifier whiteish
_exptl_crystal_colour_primary white
_exptl_crystal_density_diffrn 1.371
_exptl_crystal_description block
_exptl_crystal_F_000 552
_exptl_crystal_size_max 0.5
_exptl_crystal_size_mid 0.3
_exptl_crystal_size_min 0.2
_refine_diff_density_max 0.276
_refine_diff_density_min -0.281
_refine_diff_density_rms 0.064
_refine_ls_extinction_method none
_refine_ls_goodness_of_fit_ref 1.060
_refine_ls_hydrogen_treatment constr
_refine_ls_matrix_type full
_refine_ls_number_parameters 172
_refine_ls_number_reflns 2646
_refine_ls_number_restraints 47
_refine_ls_restrained_S_all 1.050
_refine_ls_R_factor_all 0.1008
_refine_ls_R_factor_gt 0.0692
_refine_ls_shift/su_max 0.000
_refine_ls_shift/su_mean 0.000
_refine_ls_structure_factor_coef Fsqd
_refine_ls_weighting_details 'w=1/[\s^2^(Fo^2^)+(0.1215P)^2^+0.0625P] where P=(Fo^2^+2Fc^2^)/3'
_refine_ls_weighting_scheme calc
_refine_ls_wR_factor_gt 0.1831
_refine_ls_wR_factor_ref 0.2185
_reflns_Friedel_coverage 0.000
_reflns_number_gt 1651
_reflns_number_total 2646
_reflns_threshold_expression 'I > 2\s(I)'
_cod_data_source_file d3gc02975a4.cif
_cod_data_source_block dbr44
_cod_depositor_comments 'Adding full bibliography for 7247377--7247381.cif.'
_cod_database_code 7247380
_shelx_shelxl_version_number 2018/3
_chemical_oxdiff_formula 'C H N O'
_shelx_space_group_comment
;
The symmetry employed for this shelxl refinement is uniquely defined
by the following loop, which should always be used as a source of
symmetry information in preference to the above space-group names.
They are only intended as comments.
;
_shelx_estimated_absorpt_t_max 0.980
_shelx_estimated_absorpt_t_min 0.951
_reflns_odcompleteness_completeness 99.72
_reflns_odcompleteness_iscentric 1
_reflns_odcompleteness_theta 26.32
_olex2_refinement_description
;
1. Fixed Uiso
 At 1.2 times of:
  All C(H) groups, All C(H,H) groups
2. Rigid bond restraints
 All non-hydrogen atoms
 with sigma for 1-2 distances of 0.01 and sigma for 1-3 distances of 1.12
 All non-hydrogen atoms
 with sigma for 1-2 distances of 0.01 and sigma for 1-3 distances of 1.12
3. Uiso/Uaniso restraints and constraints
All non-hydrogen atoms have similar U: within 1.12A with sigma of 0.04 and
sigma for terminal atoms of 0.08
All non-hydrogen atoms have similar U: within 1.12A with sigma of 0.04 and
sigma for terminal atoms of 0.08
4.a Ternary CH refined with riding coordinates:
 C8(H8)
4.b Secondary CH2 refined with riding coordinates:
 C7(H7A,H7B), C13(H13A,H13B), C10(H10A,H10B), C11(H11A,H11B), C12(H12A,H12B)
4.c Aromatic/amide H refined with riding coordinates:
 C5(H5), C6(H6), C3(H3), C2(H2)
;
_olex2_submission_special_instructions 'No special instructions were received'
_oxdiff_exptl_absorpt_empirical_details
;
Empirical correction (ABSPACK) includes:
- Absorption correction using spherical harmonics
- Frame scaling
;
_oxdiff_exptl_absorpt_empirical_full_max 1.655
_oxdiff_exptl_absorpt_empirical_full_min 0.545

loop_
_space_group_symop_operation_xyz
'x, y, z'
'-x, y+1/2, -z+1/2'
'-x, -y, -z'
'x, -y-1/2, z-1/2'

loop_
_atom_site_label
_atom_site_type_symbol
_atom_site_fract_x
_atom_site_fract_y
_atom_site_fract_z
_atom_site_U_iso_or_equiv
_atom_site_adp_type
_atom_site_occupancy
_atom_site_site_symmetry_order
_atom_site_calc_flag
_atom_site_refinement_flags_posn
_atom_site_refinement_flags_adp
_atom_site_refinement_flags_occupancy
_atom_site_disorder_assembly
_atom_site_disorder_group
O3 O 0.81378(12) 0.7983(3) 0.42025(15) 0.0731(6) Uani 1 1 d . U . . .
O4 O 0.94197(11) 0.2846(3) 0.53800(13) 0.0755(6) Uani 1 1 d . U . . .
O1 O 0.35473(12) 0.5298(4) 0.29547(17) 0.0974(8) Uani 1 1 d . U . . .
N1 N 0.41046(14) 0.6629(5) 0.34878(17) 0.0723(7) Uani 1 1 d . U . . .
O2 O 0.39356(12) 0.8523(5) 0.37339(19) 0.1051(9) Uani 1 1 d . U . . .
C8 C 0.80817(13) 0.3911(4) 0.40844(16) 0.0490(6) Uani 1 1 d . U . . .
H8 H 0.771606 0.293756 0.352376 0.059 Uiso 1 1 calc R . . . .
C14 C 0.80949(13) 0.6327(5) 0.36764(18) 0.0537(6) Uani 1 1 d . U . . .
C9 C 0.90094(13) 0.2974(4) 0.44716(17) 0.0536(6) Uani 1 1 d . U . . .
C1 C 0.50218(14) 0.5924(5) 0.38412(18) 0.0546(6) Uani 1 1 d . U . . .
C4 C 0.67545(14) 0.4613(4) 0.45343(16) 0.0528(6) Uani 1 1 d . U . . .
C5 C 0.65116(14) 0.6711(4) 0.47960(18) 0.0595(7) Uani 1 1 d . U . . .
H5 H 0.694130 0.769471 0.521089 0.071 Uiso 1 1 calc R . . . .
C6 C 0.56474(15) 0.7389(5) 0.44581(19) 0.0600(7) Uani 1 1 d . U . . .
H6 H 0.549277 0.880457 0.464411 0.072 Uiso 1 1 calc R . . . .
C7 C 0.76995(14) 0.3889(5) 0.49136(18) 0.0605(7) Uani 1 1 d . U . . .
H7A H 0.775104 0.235089 0.519293 0.073 Uiso 1 1 calc R . . . .
H7B H 0.803954 0.491228 0.545626 0.073 Uiso 1 1 calc R . . . .
C13 C 0.80417(15) 0.6534(5) 0.26072(19) 0.0626(7) Uani 1 1 d . U . . .
H13A H 0.802280 0.815147 0.243570 0.075 Uiso 1 1 calc R . . . .
H13B H 0.749756 0.584687 0.216168 0.075 Uiso 1 1 calc R . . . .
C3 C 0.61031(15) 0.3179(5) 0.39194(18) 0.0604(7) Uani 1 1 d . U . . .
H3 H 0.625459 0.175056 0.374170 0.072 Uiso 1 1 calc R . . . .
C2 C 0.52278(15) 0.3819(5) 0.35602(19) 0.0634(7) Uani 1 1 d . U . . .
H2 H 0.479497 0.284759 0.314178 0.076 Uiso 1 1 calc R . . . .
C10 C 0.94007(14) 0.2246(5) 0.3728(2) 0.0639(7) Uani 1 1 d . U . . .
H10A H 0.946432 0.058793 0.376898 0.077 Uiso 1 1 calc R . . . .
H10B H 0.998432 0.289217 0.394483 0.077 Uiso 1 1 calc R . . . .
C11 C 0.89225(15) 0.2874(5) 0.26265(19) 0.0673(8) Uani 1 1 d . U . . .
H11A H 0.924161 0.223407 0.223717 0.081 Uiso 1 1 calc R . . . .
H11B H 0.835174 0.214820 0.239080 0.081 Uiso 1 1 calc R . . . .
C12 C 0.87968(15) 0.5410(5) 0.24000(19) 0.0696(8) Uani 1 1 d . U . . .
H12A H 0.870242 0.564350 0.169135 0.083 Uiso 1 1 calc R . . . .
H12B H 0.933379 0.619724 0.280050 0.083 Uiso 1 1 calc R . . . .

loop_
_atom_site_aniso_label
_atom_site_aniso_U_11
_atom_site_aniso_U_22
_atom_site_aniso_U_33
_atom_site_aniso_U_23
_atom_site_aniso_U_13
_atom_site_aniso_U_12
O3 0.0797(12) 0.0572(12) 0.0860(14) -0.0115(10) 0.0350(10) -0.0013(9)
O4 0.0594(10) 0.0965(16) 0.0564(11) 0.0054(10) 0.0055(8) 0.0149(9)
O1 0.0562(11) 0.122(2) 0.1007(16) 0.0095(14) 0.0146(10) -0.0153(12)
N1 0.0524(12) 0.098(2) 0.0662(14) 0.0148(13) 0.0214(10) 0.0003(13)
O2 0.0693(13) 0.112(2) 0.125(2) -0.0090(15) 0.0259(13) 0.0293(12)
C8 0.0436(11) 0.0519(14) 0.0485(12) 0.0021(10) 0.0138(9) 0.0042(10)
C14 0.0381(10) 0.0568(15) 0.0615(14) 0.0021(12) 0.0132(9) 0.0018(10)
C9 0.0464(12) 0.0519(15) 0.0543(14) 0.0036(11) 0.0096(10) 0.0033(10)
C1 0.0482(12) 0.0645(17) 0.0532(13) 0.0056(12) 0.0214(10) -0.0003(11)
C4 0.0543(12) 0.0586(16) 0.0484(12) 0.0044(11) 0.0228(10) -0.0006(11)
C5 0.0561(13) 0.0643(17) 0.0580(15) -0.0098(12) 0.0213(11) -0.0058(12)
C6 0.0590(14) 0.0585(16) 0.0666(16) -0.0041(12) 0.0281(12) 0.0014(11)
C7 0.0580(13) 0.0696(17) 0.0531(14) 0.0058(12) 0.0200(11) 0.0059(12)
C13 0.0576(13) 0.0648(17) 0.0623(15) 0.0127(13) 0.0190(11) 0.0003(12)
C3 0.0672(15) 0.0541(15) 0.0650(16) -0.0034(12) 0.0307(12) -0.0009(12)
C2 0.0602(14) 0.0695(18) 0.0613(15) -0.0081(13) 0.0235(11) -0.0151(13)
C10 0.0452(12) 0.0699(18) 0.0715(16) -0.0047(13) 0.0160(11) 0.0083(11)
C11 0.0546(13) 0.086(2) 0.0627(15) -0.0062(14) 0.0233(11) 0.0056(13)
C12 0.0579(14) 0.088(2) 0.0640(16) 0.0023(14) 0.0246(12) -0.0058(14)

loop_
_atom_type_symbol
_atom_type_description
_atom_type_scat_dispersion_real
_atom_type_scat_dispersion_imag
_atom_type_scat_source
C C 0.0033 0.0016 'International Tables Vol C Tables 4.2.6.8 and 6.1.1.4'
H H 0.0000 0.0000 'International Tables Vol C Tables 4.2.6.8 and 6.1.1.4'
N N 0.0061 0.0033 'International Tables Vol C Tables 4.2.6.8 and 6.1.1.4'
O O 0.0106 0.0060 'International Tables Vol C Tables 4.2.6.8 and 6.1.1.4'

loop_
_geom_angle_atom_site_label_1
_geom_angle_atom_site_label_2
_geom_angle_atom_site_label_3
_geom_angle
_geom_angle_site_symmetry_1
_geom_angle_site_symmetry_3
_geom_angle_publ_flag
O1 N1 C1 118.4(3) . . ?
O2 N1 O1 123.4(2) . . ?
O2 N1 C1 118.2(2) . . ?
C14 C8 H8 108.4 . . ?
C14 C8 C7 111.7(2) . . ?
C9 C8 H8 108.4 . . ?
C9 C8 C14 108.24(17) . . ?
C9 C8 C7 111.53(18) . . ?
C7 C8 H8 108.4 . . ?
O3 C14 C8 120.5(2) . . ?
O3 C14 C13 122.3(2) . . ?
C13 C14 C8 117.3(2) . . ?
O4 C9 C8 119.4(2) . . ?
O4 C9 C10 121.3(2) . . ?
C10 C9 C8 119.30(19) . . ?
C6 C1 N1 118.6(2) . . ?
C2 C1 N1 119.2(2) . . ?
C2 C1 C6 122.2(2) . . ?
C5 C4 C7 121.2(2) . . ?
C5 C4 C3 118.0(2) . . ?
C3 C4 C7 120.8(2) . . ?
C4 C5 H5 119.1 . . ?
C4 C5 C6 121.7(2) . . ?
C6 C5 H5 119.1 . . ?
C1 C6 C5 118.4(2) . . ?
C1 C6 H6 120.8 . . ?
C5 C6 H6 120.8 . . ?
C8 C7 H7A 109.0 . . ?
C8 C7 H7B 109.0 . . ?
C4 C7 C8 113.03(18) . . ?
C4 C7 H7A 109.0 . . ?
C4 C7 H7B 109.0 . . ?
H7A C7 H7B 107.8 . . ?
C14 C13 H13A 108.6 . . ?
C14 C13 H13B 108.6 . . ?
C14 C13 C12 114.8(2) . . ?
H13A C13 H13B 107.5 . . ?
C12 C13 H13A 108.6 . . ?
C12 C13 H13B 108.6 . . ?
C4 C3 H3 119.2 . . ?
C4 C3 C2 121.6(2) . . ?
C2 C3 H3 119.2 . . ?
C1 C2 C3 118.0(2) . . ?
C1 C2 H2 121.0 . . ?
C3 C2 H2 121.0 . . ?
C9 C10 H10A 107.8 . . ?
C9 C10 H10B 107.8 . . ?
C9 C10 C11 118.01(19) . . ?
H10A C10 H10B 107.1 . . ?
C11 C10 H10A 107.8 . . ?
C11 C10 H10B 107.8 . . ?
C10 C11 H11A 108.3 . . ?
C10 C11 H11B 108.3 . . ?
H11A C11 H11B 107.4 . . ?
C12 C11 C10 115.8(2) . . ?
C12 C11 H11A 108.3 . . ?
C12 C11 H11B 108.3 . . ?
C13 C12 H12A 108.3 . . ?
C13 C12 H12B 108.3 . . ?
C11 C12 C13 115.7(2) . . ?
C11 C12 H12A 108.3 . . ?
C11 C12 H12B 108.3 . . ?
H12A C12 H12B 107.4 . . ?

loop_
_geom_bond_atom_site_label_1
_geom_bond_atom_site_label_2
_geom_bond_distance
_geom_bond_site_symmetry_2
_geom_bond_publ_flag
O3 C14 1.206(3) . ?
O4 C9 1.215(3) . ?
O1 N1 1.224(3) . ?
N1 O2 1.220(3) . ?
N1 C1 1.463(3) . ?
C8 H8 0.9800 . ?
C8 C14 1.524(3) . ?
C8 C9 1.520(3) . ?
C8 C7 1.532(3) . ?
C14 C13 1.495(3) . ?
C9 C10 1.492(3) . ?
C1 C6 1.372(3) . ?
C1 C2 1.371(4) . ?
C4 C5 1.379(3) . ?
C4 C7 1.506(3) . ?
C4 C3 1.383(3) . ?
C5 H5 0.9300 . ?
C5 C6 1.380(3) . ?
C6 H6 0.9300 . ?
C7 H7A 0.9700 . ?
C7 H7B 0.9700 . ?
C13 H13A 0.9700 . ?
C13 H13B 0.9700 . ?
C13 C12 1.530(3) . ?
C3 H3 0.9300 . ?
C3 C2 1.390(3) . ?
C2 H2 0.9300 . ?
C10 H10A 0.9700 . ?
C10 H10B 0.9700 . ?
C10 C11 1.511(3) . ?
C11 H11A 0.9700 . ?
C11 H11B 0.9700 . ?
C11 C12 1.508(4) . ?
C12 H12A 0.9700 . ?
C12 H12B 0.9700 . ?
